data_7024459
loop_
_publ_author_name
'Martins, Gesley A. V.'
'Byrne, Peter J.'
'Allan, Phoebe'
'Teat, Simon J.'
'Slawin, Alexandra M. Z.'
'Li, Yang'
'Morris, Russell E.'

_publ_section_title
;
 The use of ionic liquids in the synthesis of zinc imidazolate frameworks.
;
_journal_issue 7
_journal_name_full 'Dalton transactions (Cambridge, England : 2003)'
_journal_page_first 1758
_journal_page_last 1762
_journal_paper_doi 10.1039/b917348j
_journal_volume 39
_journal_year 2010
_chemical_formula_moiety 'C5 H4 N2 O4 Zn'
_chemical_formula_sum 'C5 H4 N2 O4 Zn'
_chemical_formula_weight 221.49
_chemical_name_systematic
;
?
;
_space_group_IT_number 14
_symmetry_cell_setting monoclinic
_symmetry_space_group_name_Hall '-P 2yab'
_symmetry_space_group_name_H-M 'P 1 21/a 1'
_atom_sites_solution_hydrogens geom
_atom_sites_solution_primary direct
_atom_sites_solution_secondary difmap
_audit_creation_method SHELXL-97
_cell_angle_alpha 90.0000(0)
_cell_angle_beta 93.1848(70)
_cell_angle_gamma 90.0000(0)
_cell_formula_units_Z 4
_cell_length_a 8.1997(22)
_cell_length_b 9.3759(23)
_cell_length_c 8.4240(23)
_cell_measurement_reflns_used 2424
_cell_measurement_temperature 125.1500
_cell_measurement_theta_max 26.3661
_cell_measurement_theta_min 2.1722
_cell_volume 646.6(3)
_computing_structure_refinement 'SHELXL-97 (Sheldrick, 1997)'
_diffrn_ambient_temperature 298.0
_diffrn_detector_area_resol_mean 28.5714
_diffrn_measured_fraction_theta_full 0.975
_diffrn_measured_fraction_theta_max 0.975
_diffrn_measurement_device_type Saturn724
_diffrn_measurement_method dtprofit.ref
_diffrn_radiation_monochromator graphite
_diffrn_radiation_source 'fine-focus sealed tube'
_diffrn_radiation_type MoK\a
_diffrn_radiation_wavelength 0.71075
_diffrn_reflns_av_R_equivalents 0.0660
_diffrn_reflns_av_sigmaI/netI 0.0499
_diffrn_reflns_limit_h_max 10
_diffrn_reflns_limit_h_min -8
_diffrn_reflns_limit_k_max 9
_diffrn_reflns_limit_k_min -11
_diffrn_reflns_limit_l_max 8
_diffrn_reflns_limit_l_min -10
_diffrn_reflns_number 1386
_diffrn_reflns_theta_full 26.37
_diffrn_reflns_theta_max 26.37
_diffrn_reflns_theta_min 2.42
_exptl_absorpt_coefficient_mu 3.746
_exptl_absorpt_correction_T_max 1.0000
_exptl_absorpt_correction_T_min 0.5962
_exptl_absorpt_correction_type multi-scan
_exptl_crystal_colour L.Yellow
_exptl_crystal_density_diffrn 2.100
_exptl_crystal_density_method 'not measured'
_exptl_crystal_description Needle
_exptl_crystal_F_000 440.0
_exptl_crystal_size_max 0.3
_exptl_crystal_size_mid 0.12
_exptl_crystal_size_min 0.03
_refine_diff_density_max 0.819
_refine_diff_density_min -1.273
_refine_diff_density_rms 0.252
_refine_ls_extinction_method none
_refine_ls_goodness_of_fit_ref 1.258
_refine_ls_hydrogen_treatment mixed
_refine_ls_matrix_type full
_refine_ls_number_parameters 113
_refine_ls_number_reflns 1298
_refine_ls_number_restraints 0
_refine_ls_restrained_S_all 1.258
_refine_ls_R_factor_all 0.0559
_refine_ls_R_factor_gt 0.0526
_refine_ls_shift/su_max 0.107
_refine_ls_shift/su_mean 0.022
_refine_ls_structure_factor_coef Fsqd
_refine_ls_weighting_details 'calc w=1/[\s^2^(Fo^2^)+(0.0867P)^2^+1.1409P] where P=(Fo^2^+2Fc^2^)/3'
_refine_ls_weighting_scheme calc
_refine_ls_wR_factor_gt 0.1536
_refine_ls_wR_factor_ref 0.1648
_reflns_number_gt 1236
_reflns_number_total 1298
_reflns_threshold_expression >2sigma(I)
_cod_data_source_file b917348j.txt
_cod_data_source_block Sample1
_cod_depositor_comments
;
The following automatic conversions were performed:

'_exptl_absorpt_correction_type' value 'Multi-scan' changed to
'multi-scan' according to
/home/saulius/struct/CIF-dictionaries/cif_core.dic dictionary named
'cif_core.dic' version 2.4.2 from 2011-04-26.

Automatic conversion script
Id: cif_fix_values 1891 2012-01-12 08:04:46Z andrius 
;
_cod_original_sg_symbol_H-M P121/a1
_cod_database_code 7024459

loop_
_symmetry_equiv_pos_as_xyz
'x, y, z'
'-x+1/2, y+1/2, -z'
'-x, -y, -z'
'x-1/2, -y-1/2, z'

loop_
_atom_site_label
_atom_site_type_symbol
_atom_site_fract_x
_atom_site_fract_y
_atom_site_fract_z
_atom_site_U_iso_or_equiv
_atom_site_adp_type
_atom_site_occupancy
_atom_site_symmetry_multiplicity
_atom_site_calc_flag
_atom_site_refinement_flags
O4 O 0.0197(4) 0.9522(4) 0.3020(4) 0.0146(7) Uani 1 1 d .
C5 C 0.0141(5) 0.9699(5) 0.5842(6) 0.0145(10) Uani 1 1 d .
H4 H 0.103(8) 0.730(6) -0.185(9) 0.009(19) Uiso 1 1 d .
Zn1 Zn 0.11937(7) 0.75805(6) 0.37908(7) 0.0150(3) Uani 1 1 d .
O3 O 0.0735(4) 0.8463(3) 0.5975(4) 0.0148(7) Uani 1 1 d .
O2 O 0.1946(4) 0.5741(4) 0.4916(4) 0.0156(7) Uani 1 1 d .
O1 O -0.1204(4) 0.6374(3) 0.4125(4) 0.0141(7) Uani 1 1 d .
N2 N 0.1132(6) 0.7037(6) -0.1091(6) 0.0216(10) Uani 1 1 d .
C4 C 0.0918(5) 0.4817(5) 0.5235(5) 0.0112(9) Uani 1 1 d .
N1 N 0.1338(5) 0.6931(5) 0.1525(5) 0.0135(8) Uani 1 1 d .
C1 C 0.1960(6) 0.5694(5) 0.0892(6) 0.0167(10) Uani 1 1 d .
H1 H 0.2404 0.4941 0.1492 0.020 Uiso 1 1 calc R
C2 C 0.1835(6) 0.5728(6) -0.0721(6) 0.0214(11) Uani 1 1 d .
H2 H 0.2152 0.5027 -0.1422 0.026 Uiso 1 1 calc R
C3 C 0.0847(7) 0.7708(6) 0.0248(7) 0.0195(11) Uani 1 1 d .
H3 H 0.0366 0.8604 0.0298 0.023 Uiso 1 1 calc R

loop_
_atom_site_aniso_label
_atom_site_aniso_U_11
_atom_site_aniso_U_22
_atom_site_aniso_U_33
_atom_site_aniso_U_23
_atom_site_aniso_U_13
_atom_site_aniso_U_12
O4 0.0143(15) 0.0172(17) 0.0124(16) -0.0039(13) 0.0022(13) 0.0019(12)
C5 0.0036(18) 0.017(2) 0.023(3) 0.004(2) -0.0028(17) 0.0001(16)
Zn1 0.0189(5) 0.0134(5) 0.0127(5) 0.00026(19) 0.0020(3) 0.00412(19)
O3 0.0170(16) 0.0123(16) 0.0153(17) -0.0016(13) 0.0023(13) -0.0006(12)
O2 0.0128(15) 0.0150(17) 0.0192(18) 0.0003(14) 0.0025(13) -0.0008(12)
O1 0.0104(14) 0.0128(16) 0.0189(17) 0.0013(14) 0.0006(12) 0.0008(12)
N2 0.025(2) 0.027(3) 0.012(3) 0.002(2) 0.0003(19) 0.0008(18)
C4 0.011(2) 0.014(2) 0.008(2) -0.0016(17) 0.0003(17) 0.0037(16)
N1 0.0144(19) 0.013(2) 0.0124(19) 0.0000(17) -0.0028(15) 0.0016(15)
C1 0.018(2) 0.017(2) 0.015(2) -0.0056(19) -0.0026(18) 0.0043(17)
C2 0.016(2) 0.024(3) 0.024(3) -0.006(2) -0.0018(19) 0.0023(19)
C3 0.019(3) 0.023(3) 0.017(3) 0.005(2) 0.001(2) 0.0054(19)

loop_
_atom_type_symbol
_atom_type_description
_atom_type_scat_dispersion_real
_atom_type_scat_dispersion_imag
_atom_type_scat_source
C C 0.0033 0.0016 'International Tables Vol C Tables 4.2.6.8 and 6.1.1.4'
H H 0.0000 0.0000 'International Tables Vol C Tables 4.2.6.8 and 6.1.1.4'
N N 0.0061 0.0033 'International Tables Vol C Tables 4.2.6.8 and 6.1.1.4'
O O 0.0106 0.0060 'International Tables Vol C Tables 4.2.6.8 and 6.1.1.4'
Zn Zn 0.2839 1.4301 'International Tables Vol C Tables 4.2.6.8 and 6.1.1.4'

loop_
_geom_angle_atom_site_label_1
_geom_angle_atom_site_label_2
_geom_angle_atom_site_label_3
_geom_angle
_geom_angle_site_symmetry_1
_geom_angle_site_symmetry_3
C5 O4 Zn1 111.8(3) 3_576 .
O4 C5 O3 124.9(4) 3_576 .
O4 C5 C5 117.8(5) 3_576 3_576
O3 C5 C5 117.3(5) . 3_576
N1 Zn1 O2 98.74(16) . .
N1 Zn1 O3 170.52(15) . .
O2 Zn1 O3 89.45(13) . .
N1 Zn1 O4 90.66(15) . .
O2 Zn1 O4 169.47(13) . .
O3 Zn1 O4 80.81(13) . .
N1 Zn1 O1 93.60(14) . .
O2 Zn1 O1 76.49(12) . .
O3 Zn1 O1 83.64(12) . .
O4 Zn1 O1 98.32(12) . .
N1 Zn1 O1 97.98(14) . 4_675
O2 Zn1 O1 92.75(12) . 4_675
O3 Zn1 O1 86.31(12) . 4_675
O4 Zn1 O1 90.61(12) . 4_675
O1 Zn1 O1 165.30(16) . 4_675
C5 O3 Zn1 112.2(3) . .
C4 O2 Zn1 119.7(3) . .
C4 O1 Zn1 110.4(3) 3_566 .
C4 O1 Zn1 124.7(3) 3_566 4_575
Zn1 O1 Zn1 123.83(14) . 4_575
C3 N2 C2 108.7(5) . .
O2 C4 O1 126.6(4) . 3_566
O2 C4 C4 116.3(5) . 3_566
O1 C4 C4 117.1(5) 3_566 3_566
C3 N1 C1 104.2(4) . .
C3 N1 Zn1 124.4(4) . .
C1 N1 Zn1 131.3(3) . .
C2 C1 N1 110.9(5) . .
C1 C2 N2 104.7(5) . .
N2 C3 N1 111.5(5) . .

loop_
_geom_bond_atom_site_label_1
_geom_bond_atom_site_label_2
_geom_bond_distance
_geom_bond_site_symmetry_2
O4 C5 1.248(6) 3_576
O4 Zn1 2.085(3) .
C5 O4 1.248(6) 3_576
C5 O3 1.259(6) .
C5 C5 1.533(10) 3_576
Zn1 N1 2.013(4) .
Zn1 O2 2.046(3) .
Zn1 O3 2.071(3) .
Zn1 O1 2.299(3) .
Zn1 O1 2.351(3) 4_675
O2 C4 1.248(6) .
O1 C4 1.257(6) 3_566
O1 Zn1 2.351(3) 4_575
N2 C3 1.323(8) .
N2 C2 1.384(8) .
C4 O1 1.257(6) 3_566
C4 C4 1.573(8) 3_566
N1 C3 1.342(7) .
N1 C1 1.386(6) .
C1 C2 1.357(7) .
